data_4082488
loop_
_publ_author_name
'Carmona, Daniel'
'Lamata, M. Pilar'
'Pardo, Pilar'
'Rodr\?\'iguez, Ricardo'
'Lahoz, Fernando J.'
'Garc\?\'ia-Ordu\~na, Pilar'
'Alkorta, Ibon'
'Elguero, Jos\'e'
'Oro, Luis A.'

_publ_section_title
;
 Arene--Ruthenium Chemistry and Br\/onsted Acid Catalysis of a Chiral
 Phosphane-Hydroxyl Ligand
;
_journal_issue 3
_journal_name_full Organometallics
_journal_page_first 616
_journal_paper_doi 10.1021/om401215m
_journal_volume 33
_journal_year 2014
_chemical_absolute_configuration rmad
_chemical_formula_moiety 'C32 H37 O2 P Ru, 2(F6 Sb), 2(C4 H10 O)'
_chemical_formula_sum 'C40 H57 F12 O4 P Ru Sb2'
_chemical_formula_weight 1205.40
_chemical_name_systematic
;
 ?
;
_space_group_IT_number 4
_symmetry_cell_setting monoclinic
_symmetry_space_group_name_Hall 'P 2yb'
_symmetry_space_group_name_H-M 'P 1 21 1'
_atom_sites_solution_hydrogens geom
_atom_sites_solution_primary direct
_atom_sites_solution_secondary difmap
_audit_creation_method SHELXL-97
_cell_angle_alpha 90.00
_cell_angle_beta 103.256(3)
_cell_angle_gamma 90.00
_cell_formula_units_Z 2
_cell_length_a 11.773(2)
_cell_length_b 11.594(2)
_cell_length_c 18.105(3)
_cell_measurement_reflns_used 5452
_cell_measurement_temperature 100(2)
_cell_measurement_theta_max 23.489
_cell_measurement_theta_min 2.31
_cell_volume 2405.4(7)
_computing_cell_refinement 'SAINT+ in APEX2 v. 2008.4 (Bruker AXS, 2008)'
_computing_data_collection 'SMART in APEX2 v. 2008.4 (Bruker AXS, 2008)'
_computing_data_reduction 'SAINT+ in APEX2 v. 2008.4 (Bruker AXS, 2008)'
_computing_molecular_graphics 'XP program, SHELXTL v6.12, Bruker2000'
_computing_publication_material 'XCIF program, PLATON(Spek, 1998)'
_computing_structure_refinement 'SHELXL-97 (Sheldrick, 2008)'
_computing_structure_solution 'SHELXS-97 (Sheldrick, 1997)'
_diffrn_ambient_temperature 100(2)
_diffrn_detector_area_resol_mean 8.26
_diffrn_measured_fraction_theta_full 1.000
_diffrn_measured_fraction_theta_max 0.996
_diffrn_measurement_device_type 'Bruker APEX DUO CCD system'
_diffrn_measurement_method 'narrow \w frames'
_diffrn_radiation_monochromator graphite
_diffrn_radiation_source 'fine-focus sealed tube'
_diffrn_radiation_type MoK\a
_diffrn_radiation_wavelength 0.71073
_diffrn_reflns_av_R_equivalents 0.0476
_diffrn_reflns_av_sigmaI/netI 0.0780
_diffrn_reflns_limit_h_max 15
_diffrn_reflns_limit_h_min -15
_diffrn_reflns_limit_k_max 15
_diffrn_reflns_limit_k_min -15
_diffrn_reflns_limit_l_max 23
_diffrn_reflns_limit_l_min -23
_diffrn_reflns_number 24436
_diffrn_reflns_theta_full 27.50
_diffrn_reflns_theta_max 27.61
_diffrn_reflns_theta_min 1.78
_diffrn_standards_decay_% 0
_exptl_absorpt_coefficient_mu 1.541
_exptl_absorpt_correction_T_max 0.89
_exptl_absorpt_correction_T_min 0.75
_exptl_absorpt_correction_type multi-scan
_exptl_absorpt_process_details
;
 SADABS: Area-Detector Absorption Correction. (1996) Bruker-AXS 
 within APEX2 package.
;
_exptl_crystal_colour yellow
_exptl_crystal_density_diffrn 1.664
_exptl_crystal_density_method 'not measured'
_exptl_crystal_description needle
_exptl_crystal_F_000 1196
_exptl_crystal_size_max 0.190
_exptl_crystal_size_mid 0.057
_exptl_crystal_size_min 0.057
_refine_diff_density_max 1.158
_refine_diff_density_min -1.085
_refine_diff_density_rms 0.117
_refine_ls_abs_structure_details 'Flack H D (1983), Acta Cryst. A39, 876-881'
_refine_ls_abs_structure_Flack -0.05(2)
_refine_ls_extinction_method none
_refine_ls_goodness_of_fit_ref 1.010
_refine_ls_hydrogen_treatment mixed
_refine_ls_matrix_type full
_refine_ls_number_parameters 549
_refine_ls_number_reflns 11100
_refine_ls_number_restraints 13
_refine_ls_restrained_S_all 1.013
_refine_ls_R_factor_all 0.0852
_refine_ls_R_factor_gt 0.0482
_refine_ls_shift/su_max 0.001
_refine_ls_shift/su_mean 0.000
_refine_ls_structure_factor_coef Fsqd
_refine_ls_weighting_details 'calc w=1/[\s^2^(Fo^2^)+(0.0473P)^2^+1.7840P] where P=(Fo^2^+2Fc^2^)/3'
_refine_ls_weighting_scheme calc
_refine_ls_wR_factor_gt 0.0954
_refine_ls_wR_factor_ref 0.1102
_reflns_number_gt 8006
_reflns_number_total 11100
_reflns_threshold_expression >2sigma(I)
_cod_data_source_file om401215m_si_004.cif
_cod_data_source_block cmpnd_3
_cod_depositor_comments
;
The following automatic conversions were performed:

'_symmetry_cell_setting' value 'Monoclinic' changed to 'monoclinic'
according to
/usr/data/users/saulius/automatic-downloads/current/ACS/lib/dictionaries/cif_core.dic
dictionary named 'cif_core.dic' version 2.4.2 from 2011-04-26.

Automatic conversion script
Id: cif_fix_values 2281 2013-09-26 08:29:07Z andrius 
;
_cod_original_cell_volume 2405.4(8)
_cod_original_sg_symbol_H-M 'P 21'
_cod_database_code 4082488

loop_
_symmetry_equiv_pos_as_xyz
'x, y, z'
'-x, y+1/2, -z'

loop_
_atom_site_label
_atom_site_type_symbol
_atom_site_fract_x
_atom_site_fract_y
_atom_site_fract_z
_atom_site_U_iso_or_equiv
_atom_site_adp_type
_atom_site_occupancy
_atom_site_symmetry_multiplicity
_atom_site_calc_flag
_atom_site_refinement_flags
Ru Ru 0.64924(4) 0.66268(4) 0.78034(3) 0.02707(12) Uani 1 1 d .
P1 P 0.54199(14) 0.81884(14) 0.71997(9) 0.0252(3) Uani 1 1 d .
O2 O 0.4783(4) 0.6148(4) 0.7977(3) 0.0334(11) Uani 1 1 d .
O1 O 0.6311(4) 0.7682(4) 0.8732(3) 0.0336(11) Uani 1 1 d .
C1 C 0.8393(5) 0.6605(8) 0.8198(4) 0.0418(17) Uani 1 1 d .
C2 C 0.7990(7) 0.5476(7) 0.8358(5) 0.048(2) Uani 1 1 d .
H2 H 0.8228 0.5162 0.8854 0.058 Uiso 1 1 calc R
C3 C 0.7259(7) 0.4853(6) 0.7794(5) 0.046(2) Uani 1 1 d .
H3 H 0.6999 0.4116 0.7915 0.055 Uiso 1 1 calc R
C4 C 0.6883(7) 0.5264(6) 0.7044(5) 0.0417(19) Uani 1 1 d .
C5 C 0.7337(6) 0.6347(5) 0.6859(4) 0.0350(17) Uani 1 1 d .
H5 H 0.7134 0.6632 0.6354 0.042 Uiso 1 1 calc R
C6 C 0.8087(6) 0.6985(6) 0.7432(4) 0.0380(18) Uani 1 1 d .
H6 H 0.8398 0.7693 0.7302 0.046 Uiso 1 1 calc R
C7 C 0.9155(6) 0.7300(9) 0.8826(5) 0.058(2) Uani 1 1 d .
H7 H 0.8834 0.7187 0.9287 0.070 Uiso 1 1 calc R
C8 C 1.0372(8) 0.6791(14) 0.9009(6) 0.110(5) Uani 1 1 d .
H8A H 1.0323 0.5954 0.9070 0.165 Uiso 1 1 calc R
H8B H 1.0825 0.7130 0.9481 0.165 Uiso 1 1 calc R
H8C H 1.0756 0.6960 0.8594 0.165 Uiso 1 1 calc R
C9 C 0.9146(8) 0.8576(9) 0.8681(6) 0.076(3) Uani 1 1 d .
H9A H 0.9614 0.8744 0.8311 0.115 Uiso 1 1 calc R
H9B H 0.9477 0.8981 0.9156 0.115 Uiso 1 1 calc R
H9C H 0.8342 0.8835 0.8481 0.115 Uiso 1 1 calc R
C10 C 0.6155(7) 0.4543(7) 0.6428(5) 0.052(2) Uani 1 1 d .
H10A H 0.6663 0.4044 0.6208 0.078 Uiso 1 1 calc R
H10B H 0.5705 0.5047 0.6032 0.078 Uiso 1 1 calc R
H10C H 0.5619 0.4067 0.6639 0.078 Uiso 1 1 calc R
C11 C 0.6318(6) 0.9317(5) 0.6930(4) 0.0312(15) Uani 1 1 d .
C12 C 0.6636(6) 0.9198(7) 0.6238(4) 0.0387(16) Uani 1 1 d .
H12 H 0.6308 0.8598 0.5898 0.046 Uiso 1 1 calc R
C13 C 0.7437(7) 0.9963(7) 0.6046(5) 0.050(2) Uani 1 1 d .
H13 H 0.7650 0.9886 0.5573 0.059 Uiso 1 1 calc R
C14 C 0.7922(7) 1.0828(7) 0.6539(5) 0.048(2) Uani 1 1 d .
H14 H 0.8481 1.1337 0.6413 0.057 Uiso 1 1 calc R
C15 C 0.7587(7) 1.0949(7) 0.7223(5) 0.052(2) Uani 1 1 d .
H15 H 0.7898 1.1560 0.7558 0.062 Uiso 1 1 calc R
C16 C 0.6810(7) 1.0193(6) 0.7415(5) 0.0430(18) Uani 1 1 d .
H16 H 0.6606 1.0272 0.7890 0.052 Uiso 1 1 calc R
C17 C 0.4231(5) 0.7963(6) 0.6378(4) 0.0291(14) Uani 1 1 d .
C18 C 0.3756(6) 0.8937(7) 0.5945(4) 0.0386(17) Uani 1 1 d .
H18 H 0.4110 0.9674 0.6044 0.046 Uiso 1 1 calc R
C19 C 0.2771(7) 0.8790(8) 0.5376(4) 0.052(2) Uani 1 1 d .
H19 H 0.2441 0.9440 0.5085 0.062 Uiso 1 1 calc R
C20 C 0.2260(7) 0.7752(10) 0.5219(5) 0.057(2) Uani 1 1 d .
H20 H 0.1581 0.7682 0.4821 0.069 Uiso 1 1 calc R
C21 C 0.2708(7) 0.6798(8) 0.5628(4) 0.051(2) Uani 1 1 d .
H21 H 0.2339 0.6070 0.5514 0.061 Uiso 1 1 calc R
C22 C 0.3717(6) 0.6896(7) 0.6217(4) 0.0418(19) Uani 1 1 d .
H22 H 0.4039 0.6236 0.6500 0.050 Uiso 1 1 calc R
C23 C 0.4759(6) 0.8766(6) 0.7978(4) 0.0305(15) Uani 1 1 d .
H23 H 0.5199 0.9491 0.8153 0.037 Uiso 1 1 calc R
C24 C 0.5086(6) 0.7921(6) 0.8656(4) 0.0300(15) Uani 1 1 d .
H24 H 0.4982 0.8322 0.9125 0.036 Uiso 1 1 calc R
C25 C 0.4487(6) 0.6771(6) 0.8601(4) 0.0354(16) Uani 1 1 d .
H25A H 0.4752 0.6336 0.9081 0.042 Uiso 1 1 calc R
H25B H 0.3631 0.6877 0.8508 0.042 Uiso 1 1 calc R
C27 C 0.3513(5) 0.9130(7) 0.7712(3) 0.0330(15) Uani 1 1 d .
C32 C 0.3276(7) 1.0329(7) 0.7653(4) 0.0421(18) Uani 1 1 d .
H32 H 0.3894 1.0867 0.7806 0.051 Uiso 1 1 calc R
C31 C 0.2146(8) 1.0719(9) 0.7371(5) 0.059(3) Uani 1 1 d .
H31 H 0.1998 1.1525 0.7333 0.070 Uiso 1 1 calc R
C30 C 0.1238(7) 0.9961(9) 0.7146(5) 0.060(3) Uani 1 1 d .
H30 H 0.0467 1.0239 0.6956 0.072 Uiso 1 1 calc R
C29 C 0.1455(7) 0.8798(8) 0.7196(4) 0.053(2) Uani 1 1 d .
H29 H 0.0828 0.8271 0.7044 0.064 Uiso 1 1 calc R
C28 C 0.2586(6) 0.8379(7) 0.7468(4) 0.0407(18) Uani 1 1 d .
H28 H 0.2721 0.7571 0.7485 0.049 Uiso 1 1 calc R
C26 C 0.4353(8) 0.4981(6) 0.7948(5) 0.051(2) Uani 1 1 d .
H26A H 0.4726 0.4577 0.8416 0.077 Uiso 1 1 calc R
H26B H 0.4535 0.4581 0.7512 0.077 Uiso 1 1 calc R
H26C H 0.3506 0.4992 0.7896 0.077 Uiso 1 1 calc R
O4 O 0.7141(4) 0.7122(5) 0.5003(3) 0.0496(13) Uani 1 1 d .
C50 C 0.6243(7) 0.7187(8) 0.4327(4) 0.054(2) Uani 1 1 d .
H50A H 0.6413 0.6640 0.3946 0.065 Uiso 1 1 calc R
H50B H 0.6218 0.7975 0.4112 0.065 Uiso 1 1 calc R
C51 C 0.5095(8) 0.6904(7) 0.4489(5) 0.056(2) Uani 1 1 d .
H51A H 0.5122 0.6126 0.4704 0.084 Uiso 1 1 calc R
H51B H 0.4488 0.6937 0.4017 0.084 Uiso 1 1 calc R
H51C H 0.4915 0.7462 0.4853 0.084 Uiso 1 1 calc R
C52 C 0.8261(8) 0.7310(10) 0.4889(6) 0.072(3) Uani 1 1 d .
H52A H 0.8267 0.8042 0.4608 0.086 Uiso 1 1 calc R
H52B H 0.8460 0.6678 0.4573 0.086 Uiso 1 1 calc R
C53 C 0.9140(7) 0.7365(9) 0.5595(6) 0.072(3) Uani 1 1 d .
H53A H 0.8919 0.7953 0.5926 0.108 Uiso 1 1 calc R
H53B H 0.9895 0.7567 0.5489 0.108 Uiso 1 1 calc R
H53C H 0.9200 0.6613 0.5849 0.108 Uiso 1 1 calc R
Sb1 Sb 1.04340(5) 0.41659(4) 0.68722(3) 0.05009(16) Uani 1 1 d D
F1A F 1.1202(10) 0.4676(8) 0.6179(6) 0.077(3) Uiso 0.608(13) 1 d PD
F2A F 0.9703(9) 0.3642(8) 0.7647(5) 0.078(3) Uiso 0.608(13) 1 d PD
F3A F 1.0483(10) 0.5617(7) 0.7335(5) 0.071(3) Uiso 0.608(13) 1 d PD
F4A F 1.0179(9) 0.2756(6) 0.6354(6) 0.046(3) Uiso 0.608(13) 1 d PD
F5A F 0.8999(8) 0.4655(11) 0.6294(7) 0.084(4) Uiso 0.608(13) 1 d PD
F6A F 1.1827(6) 0.3701(7) 0.7517(5) 0.062(3) Uiso 0.608(13) 1 d PD
F1B F 1.0613(14) 0.4637(11) 0.5893(6) 0.063(4) Uiso 0.392(13) 1 d PD
F2B F 1.046(3) 0.377(2) 0.7866(8) 0.148(10) Uiso 0.392(13) 1 d PD
F3B F 1.0990(18) 0.5673(9) 0.7148(11) 0.088(6) Uiso 0.392(13) 1 d PD
F4B F 1.0207(12) 0.2644(8) 0.6561(9) 0.037(4) Uiso 0.392(13) 1 d PD
F5B F 0.8847(8) 0.4479(14) 0.6512(11) 0.066(5) Uiso 0.392(13) 1 d PD
F6B F 1.2029(9) 0.3811(15) 0.7017(12) 0.096(6) Uiso 0.392(13) 1 d PD
Sb2 Sb 0.64196(4) 0.22083(4) 0.92888(3) 0.04093(14) Uani 1 1 d .
F7 F 0.7309(6) 0.3517(5) 0.9311(3) 0.094(2) Uani 1 1 d .
F8 F 0.5548(5) 0.0846(5) 0.9238(3) 0.0799(18) Uani 1 1 d .
F9 F 0.6984(4) 0.2025(5) 1.0329(2) 0.0616(14) Uani 1 1 d .
F10 F 0.5828(5) 0.2432(4) 0.8254(2) 0.0599(13) Uani 1 1 d .
F11 F 0.5182(6) 0.3042(6) 0.9487(3) 0.098(2) Uani 1 1 d .
F12 F 0.7647(4) 0.1334(5) 0.9100(3) 0.0743(17) Uani 1 1 d .
O5 O 0.7270(4) 0.7067(4) 1.0078(3) 0.0439(12) Uani 1 1 d .
C54 C 0.7127(8) 0.5910(7) 1.0327(5) 0.052(2) Uani 1 1 d .
H54A H 0.6699 0.5451 0.9890 0.063 Uiso 1 1 calc R
H54B H 0.6647 0.5930 1.0710 0.063 Uiso 1 1 calc R
C55 C 0.8266(9) 0.5326(8) 1.0664(5) 0.066(3) Uani 1 1 d .
H55A H 0.8798 0.5423 1.0324 0.098 Uiso 1 1 calc R
H55B H 0.8131 0.4502 1.0729 0.098 Uiso 1 1 calc R
H55C H 0.8614 0.5671 1.1158 0.098 Uiso 1 1 calc R
C56 C 0.7638(9) 0.7852(8) 1.0718(5) 0.065(3) Uani 1 1 d .
H56A H 0.7164 0.7718 1.1097 0.078 Uiso 1 1 calc R
H56B H 0.8467 0.7715 1.0966 0.078 Uiso 1 1 calc R
C57 C 0.7483(9) 0.9025(7) 1.0442(5) 0.065(3) Uani 1 1 d .
H57A H 0.8011 0.9174 1.0106 0.097 Uiso 1 1 calc R
H57B H 0.7659 0.9560 1.0872 0.097 Uiso 1 1 calc R
H57C H 0.6674 0.9136 1.0161 0.097 Uiso 1 1 calc R
H1 H 0.672(7) 0.756(7) 0.926(5) 0.06(2) Uiso 1 1 d .

loop_
_atom_site_aniso_label
_atom_site_aniso_U_11
_atom_site_aniso_U_22
_atom_site_aniso_U_33
_atom_site_aniso_U_23
_atom_site_aniso_U_13
_atom_site_aniso_U_12
Ru 0.0268(3) 0.0266(2) 0.0298(3) 0.0037(2) 0.0106(2) 0.0034(2)
P1 0.0260(9) 0.0265(8) 0.0234(9) -0.0011(7) 0.0060(7) 0.0007(7)
O2 0.034(3) 0.033(2) 0.037(3) 0.000(2) 0.014(2) -0.003(2)
O1 0.025(2) 0.041(3) 0.032(3) 0.002(2) 0.003(2) 0.007(2)
C1 0.023(3) 0.055(4) 0.049(4) 0.010(4) 0.011(3) 0.014(4)
C2 0.038(4) 0.052(5) 0.058(5) 0.024(4) 0.020(4) 0.026(4)
C3 0.070(6) 0.028(4) 0.051(5) 0.012(4) 0.037(4) 0.025(4)
C4 0.046(5) 0.037(4) 0.048(5) -0.007(3) 0.022(4) 0.017(3)
C5 0.042(4) 0.037(4) 0.036(4) 0.007(3) 0.028(3) 0.010(3)
C6 0.024(3) 0.048(5) 0.044(4) 0.011(3) 0.011(3) 0.011(3)
C7 0.025(4) 0.096(7) 0.050(5) 0.007(5) 0.001(3) 0.006(5)
C8 0.035(5) 0.204(16) 0.084(8) -0.010(9) 0.003(5) 0.025(8)
C9 0.061(6) 0.090(7) 0.071(7) -0.005(6) 0.000(5) -0.045(6)
C10 0.065(6) 0.041(4) 0.059(5) -0.013(4) 0.035(4) -0.007(4)
C11 0.030(3) 0.022(3) 0.038(4) 0.000(3) -0.001(3) 0.003(3)
C12 0.039(4) 0.033(3) 0.044(4) 0.000(3) 0.011(3) 0.000(3)
C13 0.050(5) 0.048(5) 0.052(5) 0.020(4) 0.016(4) -0.004(4)
C14 0.033(4) 0.050(5) 0.059(6) 0.015(4) 0.010(4) -0.011(4)
C15 0.050(5) 0.041(4) 0.063(6) 0.000(4) 0.010(4) -0.017(4)
C16 0.040(4) 0.038(4) 0.049(5) -0.005(4) 0.007(4) -0.003(3)
C17 0.020(3) 0.042(4) 0.025(3) -0.006(3) 0.005(3) 0.000(3)
C18 0.031(4) 0.057(5) 0.024(4) 0.007(3) 0.001(3) 0.011(3)
C19 0.041(5) 0.080(6) 0.035(4) 0.002(4) 0.010(3) 0.009(4)
C20 0.030(4) 0.111(8) 0.030(4) -0.007(5) 0.006(3) 0.005(5)
C21 0.042(4) 0.070(6) 0.045(5) -0.024(4) 0.015(4) -0.023(4)
C22 0.042(4) 0.055(5) 0.028(4) -0.004(3) 0.009(3) -0.002(3)
C23 0.028(4) 0.033(3) 0.029(4) -0.001(3) 0.005(3) 0.003(3)
C24 0.029(4) 0.035(4) 0.025(4) -0.002(3) 0.005(3) 0.010(3)
C25 0.032(3) 0.050(4) 0.027(3) 0.003(3) 0.011(3) 0.002(3)
C27 0.028(3) 0.048(4) 0.022(3) -0.006(3) 0.006(3) 0.014(3)
C32 0.046(5) 0.043(4) 0.037(4) 0.002(3) 0.007(3) 0.015(3)
C31 0.058(6) 0.078(6) 0.041(5) 0.001(4) 0.014(4) 0.039(5)
C30 0.036(5) 0.098(8) 0.042(5) 0.001(5) 0.002(4) 0.036(5)
C29 0.035(4) 0.081(7) 0.043(5) -0.002(4) 0.008(4) 0.005(4)
C28 0.039(4) 0.054(5) 0.030(4) 0.002(3) 0.010(3) 0.007(4)
C26 0.058(5) 0.039(4) 0.059(6) -0.001(4) 0.020(4) -0.012(4)
O4 0.047(3) 0.061(3) 0.046(3) 0.006(3) 0.022(2) -0.001(3)
C50 0.070(6) 0.046(4) 0.045(5) -0.006(4) 0.013(4) -0.011(5)
C51 0.074(6) 0.051(5) 0.042(5) -0.006(4) 0.012(4) -0.004(4)
C52 0.063(6) 0.088(7) 0.075(7) 0.000(6) 0.037(5) -0.009(6)
C53 0.046(5) 0.085(7) 0.091(7) 0.016(6) 0.031(5) 0.006(5)
Sb1 0.0491(3) 0.0396(3) 0.0557(4) -0.0073(3) -0.0001(3) 0.0077(3)
Sb2 0.0493(3) 0.0403(3) 0.0347(3) 0.0004(2) 0.0128(2) -0.0040(2)
F7 0.162(6) 0.071(4) 0.053(3) -0.005(3) 0.031(4) -0.057(4)
F8 0.075(4) 0.071(4) 0.082(4) 0.021(3) -0.006(3) -0.028(3)
F9 0.053(3) 0.096(4) 0.037(2) 0.002(3) 0.012(2) -0.004(3)
F10 0.084(3) 0.052(3) 0.040(3) 0.001(2) 0.008(2) 0.004(3)
F11 0.107(5) 0.125(5) 0.060(4) 0.003(4) 0.015(3) 0.067(4)
F12 0.059(3) 0.105(5) 0.056(3) -0.012(3) 0.006(3) 0.021(3)
O5 0.049(3) 0.045(3) 0.030(3) -0.001(2) -0.007(2) 0.007(2)
C54 0.072(6) 0.050(5) 0.032(4) 0.005(4) 0.007(4) 0.007(4)
C55 0.089(7) 0.063(6) 0.043(5) 0.008(4) 0.014(5) 0.038(5)
C56 0.080(7) 0.062(6) 0.040(5) -0.012(4) -0.015(4) 0.011(5)
C57 0.079(7) 0.046(5) 0.060(6) -0.008(4) -0.001(5) -0.010(5)

loop_
_atom_type_symbol
_atom_type_description
_atom_type_scat_dispersion_real
_atom_type_scat_dispersion_imag
_atom_type_scat_source
C C 0.0033 0.0016 'International Tables Vol C Tables 4.2.6.8 and 6.1.1.4'
H H 0.0000 0.0000 'International Tables Vol C Tables 4.2.6.8 and 6.1.1.4'
O O 0.0106 0.0060 'International Tables Vol C Tables 4.2.6.8 and 6.1.1.4'
F F 0.0171 0.0103 'International Tables Vol C Tables 4.2.6.8 and 6.1.1.4'
P P 0.1023 0.0942 'International Tables Vol C Tables 4.2.6.8 and 6.1.1.4'
Ru Ru -1.2594 0.8363 'International Tables Vol C Tables 4.2.6.8 and 6.1.1.4'
Sb Sb -0.5866 1.5461 'International Tables Vol C Tables 4.2.6.8 and 6.1.1.4'

loop_
_geom_angle_atom_site_label_1
_geom_angle_atom_site_label_2
_geom_angle_atom_site_label_3
_geom_angle
O1 Ru C6 112.6(2)
O1 Ru O2 76.66(18)
C6 Ru O2 170.0(2)
O1 Ru C1 91.7(2)
C6 Ru C1 38.0(3)
O2 Ru C1 149.3(2)
O1 Ru C5 147.9(2)
C6 Ru C5 37.6(3)
O2 Ru C5 132.4(2)
C1 Ru C5 68.9(3)
O1 Ru C4 167.0(2)
C6 Ru C4 68.1(3)
O2 Ru C4 103.8(2)
C1 Ru C4 81.5(3)
C5 Ru C4 38.0(3)
O1 Ru C3 130.1(2)
C6 Ru C3 78.2(3)
O2 Ru C3 98.8(3)
C1 Ru C3 67.0(3)
C5 Ru C3 66.6(3)
C4 Ru C3 36.9(3)
O1 Ru C2 101.4(3)
C6 Ru C2 67.0(3)
O2 Ru C2 116.0(2)
C1 Ru C2 37.9(3)
C5 Ru C2 79.1(3)
C4 Ru C2 66.5(3)
C3 Ru C2 35.7(3)
O1 Ru P1 77.43(13)
C6 Ru P1 96.87(18)
O2 Ru P1 81.18(13)
C1 Ru P1 124.5(2)
C5 Ru P1 92.48(18)
C4 Ru P1 115.5(2)
C3 Ru P1 151.9(2)
C2 Ru P1 162.3(2)
C17 P1 C11 105.7(3)
C17 P1 C23 107.0(3)
C11 P1 C23 108.1(3)
C17 P1 Ru 120.4(2)
C11 P1 Ru 113.5(2)
C23 P1 Ru 101.4(2)
C26 O2 C25 110.5(5)
C26 O2 Ru 124.3(4)
C25 O2 Ru 112.4(4)
C24 O1 Ru 108.2(4)
C24 O1 H1 112(5)
Ru O1 H1 125(5)
C6 C1 C2 117.1(7)
C6 C1 C7 122.9(8)
C2 C1 C7 119.9(7)
C6 C1 Ru 70.5(4)
C2 C1 Ru 73.6(4)
C7 C1 Ru 128.8(5)
C3 C2 C1 120.3(7)
C3 C2 Ru 71.9(4)
C1 C2 Ru 68.5(4)
C3 C2 H2 119.9
C1 C2 H2 119.9
Ru C2 H2 132.8
C2 C3 C4 122.7(7)
C2 C3 Ru 72.4(4)
C4 C3 Ru 70.1(4)
C2 C3 H3 118.6
C4 C3 H3 118.6
Ru C3 H3 132.0
C3 C4 C5 117.9(7)
C3 C4 C10 121.9(7)
C5 C4 C10 119.7(7)
C3 C4 Ru 73.0(4)
C5 C4 Ru 70.2(4)
C10 C4 Ru 134.2(5)
C6 C5 C4 119.6(7)
C6 C5 Ru 70.6(4)
C4 C5 Ru 71.8(4)
C6 C5 H5 120.2
C4 C5 H5 120.2
Ru C5 H5 129.8
C5 C6 C1 122.1(7)
C5 C6 Ru 71.8(4)
C1 C6 Ru 71.5(4)
C5 C6 H6 119.0
C1 C6 H6 119.0
Ru C6 H6 130.6
C9 C7 C1 114.5(7)
C9 C7 C8 112.9(10)
C1 C7 C8 109.0(8)
C9 C7 H7 106.6
C1 C7 H7 106.6
C8 C7 H7 106.6
C7 C8 H8A 109.5
C7 C8 H8B 109.5
H8A C8 H8B 109.5
C7 C8 H8C 109.5
H8A C8 H8C 109.5
H8B C8 H8C 109.5
C7 C9 H9A 109.5
C7 C9 H9B 109.5
H9A C9 H9B 109.5
C7 C9 H9C 109.5
H9A C9 H9C 109.5
H9B C9 H9C 109.5
C4 C10 H10A 109.5
C4 C10 H10B 109.5
H10A C10 H10B 109.5
C4 C10 H10C 109.5
H10A C10 H10C 109.5
H10B C10 H10C 109.5
C16 C11 C12 119.0(7)
C16 C11 P1 122.9(6)
C12 C11 P1 117.5(5)
C11 C12 C13 119.7(7)
C11 C12 H12 120.1
C13 C12 H12 120.1
C14 C13 C12 120.4(8)
C14 C13 H13 119.8
C12 C13 H13 119.8
C13 C14 C15 119.4(7)
C13 C14 H14 120.3
C15 C14 H14 120.3
C16 C15 C14 120.3(8)
C16 C15 H15 119.9
C14 C15 H15 119.9
C15 C16 C11 121.2(8)
C15 C16 H16 119.4
C11 C16 H16 119.4
C22 C17 C18 120.0(6)
C22 C17 P1 121.5(5)
C18 C17 P1 118.2(5)
C19 C18 C17 118.4(7)
C19 C18 H18 120.8
C17 C18 H18 120.8
C20 C19 C18 121.9(8)
C20 C19 H19 119.1
C18 C19 H19 119.1
C19 C20 C21 120.7(7)
C19 C20 H20 119.6
C21 C20 H20 119.6
C20 C21 C22 119.9(8)
C20 C21 H21 120.1
C22 C21 H21 120.1
C17 C22 C21 119.1(7)
C17 C22 H22 120.4
C21 C22 H22 120.4
C27 C23 C24 118.7(6)
C27 C23 P1 113.7(4)
C24 C23 P1 107.3(4)
C27 C23 H23 105.3
C24 C23 H23 105.3
P1 C23 H23 105.3
O1 C24 C25 106.3(5)
O1 C24 C23 105.0(5)
C25 C24 C23 118.9(5)
O1 C24 H24 108.8
C25 C24 H24 108.8
C23 C24 H24 108.8
O2 C25 C24 107.4(5)
O2 C25 H25A 110.2
C24 C25 H25A 110.2
O2 C25 H25B 110.2
C24 C25 H25B 110.2
H25A C25 H25B 108.5
C28 C27 C32 117.7(6)
C28 C27 C23 124.6(7)
C32 C27 C23 117.5(7)
C31 C32 C27 120.2(8)
C31 C32 H32 119.9
C27 C32 H32 119.9
C30 C31 C32 121.1(9)
C30 C31 H31 119.4
C32 C31 H31 119.4
C29 C30 C31 119.3(8)
C29 C30 H30 120.4
C31 C30 H30 120.4
C30 C29 C28 121.0(8)
C30 C29 H29 119.5
C28 C29 H29 119.5
C27 C28 C29 120.7(7)
C27 C28 H28 119.6
C29 C28 H28 119.6
O2 C26 H26A 109.5
O2 C26 H26B 109.5
H26A C26 H26B 109.5
O2 C26 H26C 109.5
H26A C26 H26C 109.5
H26B C26 H26C 109.5
C52 O4 C50 113.8(6)
O4 C50 C51 110.4(6)
O4 C50 H50A 109.6
C51 C50 H50A 109.6
O4 C50 H50B 109.6
C51 C50 H50B 109.6
H50A C50 H50B 108.1
C50 C51 H51A 109.5
C50 C51 H51B 109.5
H51A C51 H51B 109.5
C50 C51 H51C 109.5
H51A C51 H51C 109.5
H51B C51 H51C 109.5
O4 C52 C53 112.5(8)
O4 C52 H52A 109.1
C53 C52 H52A 109.1
O4 C52 H52B 109.1
C53 C52 H52B 109.1
H52A C52 H52B 107.8
C52 C53 H53A 109.5
C52 C53 H53B 109.5
H53A C53 H53B 109.5
C52 C53 H53C 109.5
H53A C53 H53C 109.5
H53B C53 H53C 109.5
F1A Sb1 F2B 149.1(10)
F1A Sb1 F4B 99.3(6)
F2B Sb1 F4B 91.5(10)
F1A Sb1 F5A 92.5(5)
F2B Sb1 F5A 115.7(10)
F4B Sb1 F5A 94.0(6)
F1A Sb1 F6A 91.2(5)
F2B Sb1 F6A 60.2(9)
F4B Sb1 F6A 87.7(5)
F5A Sb1 F6A 175.6(5)
F1A Sb1 F5B 108.3(7)
F2B Sb1 F5B 100.4(10)
F4B Sb1 F5B 90.9(7)
F5A Sb1 F5B 15.8(7)
F6A Sb1 F5B 160.4(7)
F1A Sb1 F3A 92.7(5)
F2B Sb1 F3A 78.4(9)
F4B Sb1 F3A 168.0(6)
F5A Sb1 F3A 84.8(5)
F6A Sb1 F3A 92.7(4)
F5B Sb1 F3A 84.7(6)
F1A Sb1 F4A 89.2(5)
F2B Sb1 F4A 103.5(9)
F4B Sb1 F4A 12.1(5)
F5A Sb1 F4A 87.9(5)
F6A Sb1 F4A 94.5(4)
F5B Sb1 F4A 87.8(6)
F3A Sb1 F4A 172.5(5)
F1A Sb1 F6B 61.7(7)
F2B Sb1 F6B 91.0(10)
F4B Sb1 F6B 84.5(7)
F5A Sb1 F6B 153.3(7)
F6A Sb1 F6B 30.9(5)
F5B Sb1 F6B 167.9(8)
F3A Sb1 F6B 101.9(6)
F4A Sb1 F6B 85.3(6)
F1A Sb1 F3B 71.5(7)
F2B Sb1 F3B 92.7(10)
F4B Sb1 F3B 167.6(8)
F5A Sb1 F3B 94.7(7)
F6A Sb1 F3B 84.3(6)
F5B Sb1 F3B 99.8(8)
F3A Sb1 F3B 23.1(6)
F4A Sb1 F3B 160.6(7)
F6B Sb1 F3B 83.8(8)
F1A Sb1 F2A 176.7(5)
F2B Sb1 F2A 27.6(8)
F4B Sb1 F2A 82.1(6)
F5A Sb1 F2A 90.4(5)
F6A Sb1 F2A 85.8(4)
F5B Sb1 F2A 74.6(7)
F3A Sb1 F2A 86.0(5)
F4A Sb1 F2A 92.5(4)
F6B Sb1 F2A 115.6(7)
F3B Sb1 F2A 106.7(7)
F1A Sb1 F1B 23.6(4)
F2B Sb1 F1B 172.6(10)
F4B Sb1 F1B 91.7(6)
F5A Sb1 F1B 70.7(6)
F6A Sb1 F1B 113.3(5)
F5B Sb1 F1B 86.3(7)
F3A Sb1 F1B 99.2(5)
F4A Sb1 F1B 79.9(5)
F6B Sb1 F1B 82.7(7)
F3B Sb1 F1B 82.9(7)
F2A Sb1 F1B 159.7(6)
F1B F1A Sb1 86.0(9)
F2B F2A Sb1 72.8(8)
F3B F3A Sb1 79.8(9)
F5B F5A Sb1 82.9(15)
F6B F6A Sb1 75.6(7)
F1A F1B Sb1 70.4(9)
F2A F2B Sb1 79.6(9)
F3A F3B Sb1 77.1(9)
F5A F5B Sb1 81.3(14)
F6A F6B Sb1 73.5(7)
F7 Sb2 F11 92.0(3)
F7 Sb2 F12 89.5(3)
F11 Sb2 F12 178.4(3)
F7 Sb2 F9 90.2(2)
F11 Sb2 F9 88.7(2)
F12 Sb2 F9 90.7(2)
F7 Sb2 F10 89.2(2)
F11 Sb2 F10 89.6(2)
F12 Sb2 F10 91.0(2)
F9 Sb2 F10 178.2(2)
F7 Sb2 F8 177.6(3)
F11 Sb2 F8 90.2(3)
F12 Sb2 F8 88.3(3)
F9 Sb2 F8 91.0(2)
F10 Sb2 F8 89.6(2)
C54 O5 C56 111.5(6)
O5 C54 C55 113.0(8)
O5 C54 H54A 109.0
C55 C54 H54A 109.0
O5 C54 H54B 109.0
C55 C54 H54B 109.0
H54A C54 H54B 107.8
C54 C55 H55A 109.5
C54 C55 H55B 109.5
H55A C55 H55B 109.5
C54 C55 H55C 109.5
H55A C55 H55C 109.5
H55B C55 H55C 109.5
C57 C56 O5 108.7(7)
C57 C56 H56A 110.0
O5 C56 H56A 110.0
C57 C56 H56B 110.0
O5 C56 H56B 110.0
H56A C56 H56B 108.3
C56 C57 H57A 109.5
C56 C57 H57B 109.5
H57A C57 H57B 109.5
C56 C57 H57C 109.5
H57A C57 H57C 109.5
H57B C57 H57C 109.5

loop_
_geom_bond_atom_site_label_1
_geom_bond_atom_site_label_2
_geom_bond_distance
Ru O1 2.130(5)
Ru C6 2.175(7)
Ru O2 2.178(5)
Ru C1 2.188(6)
Ru C5 2.190(6)
Ru C4 2.211(7)
Ru C3 2.248(7)
Ru C2 2.255(7)
Ru P1 2.3311(17)
P1 C17 1.812(6)
P1 C11 1.819(7)
P1 C23 1.882(7)
O2 C26 1.441(8)
O2 C25 1.451(8)
O1 C24 1.444(8)
O1 H1 0.98(8)
C1 C6 1.422(10)
C1 C2 1.444(12)
C1 C7 1.509(12)
C2 C3 1.379(12)
C2 H2 0.9500
C3 C4 1.412(11)
C3 H3 0.9500
C4 C5 1.434(10)
C4 C10 1.497(11)
C5 C6 1.407(10)
C5 H5 0.9500
C6 H6 0.9500
C7 C9 1.502(13)
C7 C8 1.515(12)
C7 H7 1.0000
C8 H8A 0.9800
C8 H8B 0.9800
C8 H8C 0.9800
C9 H9A 0.9800
C9 H9B 0.9800
C9 H9C 0.9800
C10 H10A 0.9800
C10 H10B 0.9800
C10 H10C 0.9800
C11 C16 1.380(9)
C11 C12 1.394(10)
C12 C13 1.396(10)
C12 H12 0.9500
C13 C14 1.376(12)
C13 H13 0.9500
C14 C15 1.391(12)
C14 H14 0.9500
C15 C16 1.367(11)
C15 H15 0.9500
C16 H16 0.9500
C17 C22 1.378(10)
C17 C18 1.415(10)
C18 C19 1.373(10)
C18 H18 0.9500
C19 C20 1.346(13)
C19 H19 0.9500
C20 C21 1.368(12)
C20 H20 0.9500
C21 C22 1.407(10)
C21 H21 0.9500
C22 H22 0.9500
C23 C27 1.496(9)
C23 C24 1.549(9)
C23 H23 1.0000
C24 C25 1.500(10)
C24 H24 1.0000
C25 H25A 0.9900
C25 H25B 0.9900
C27 C28 1.387(10)
C27 C32 1.417(10)
C32 C31 1.387(11)
C32 H32 0.9500
C31 C30 1.372(13)
C31 H31 0.9500
C30 C29 1.371(13)
C30 H30 0.9500
C29 C28 1.396(10)
C29 H29 0.9500
C28 H28 0.9500
C26 H26A 0.9800
C26 H26B 0.9800
C26 H26C 0.9800
O4 C52 1.398(10)
O4 C50 1.426(9)
C50 C51 1.484(11)
C50 H50A 0.9900
C50 H50B 0.9900
C51 H51A 0.9800
C51 H51B 0.9800
C51 H51C 0.9800
C52 C53 1.450(13)
C52 H52A 0.9900
C52 H52B 0.9900
C53 H53A 0.9800
C53 H53B 0.9800
C53 H53C 0.9800
Sb1 F1A 1.806(7)
Sb1 F2B 1.851(10)
Sb1 F4B 1.852(8)
Sb1 F5A 1.861(8)
Sb1 F6A 1.861(7)
Sb1 F5B 1.868(9)
Sb1 F3A 1.874(7)
Sb1 F4A 1.875(7)
Sb1 F6B 1.881(9)
Sb1 F3B 1.892(9)
Sb1 F2A 1.906(7)
Sb1 F1B 1.912(9)
F1A F1B 0.766(13)
F2A F2B 0.90(3)
F3A F3B 0.754(19)
F5A F5B 0.51(2)
F6A F6B 0.996(17)
Sb2 F7 1.839(5)
Sb2 F11 1.851(6)
Sb2 F12 1.859(5)
Sb2 F9 1.860(4)
Sb2 F10 1.861(4)
Sb2 F8 1.874(5)
O5 C54 1.438(9)
O5 C56 1.459(9)
C54 C55 1.502(11)
C54 H54A 0.9900
C54 H54B 0.9900
C55 H55A 0.9800
C55 H55B 0.9800
C55 H55C 0.9800
C56 C57 1.446(12)
C56 H56A 0.9900
C56 H56B 0.9900
C57 H57A 0.9800
C57 H57B 0.9800
C57 H57C 0.9800

loop_
_geom_torsion_atom_site_label_1
_geom_torsion_atom_site_label_2
_geom_torsion_atom_site_label_3
_geom_torsion_atom_site_label_4
_geom_torsion
O1 Ru P1 C17 -139.8(3)
C6 Ru P1 C17 108.5(3)
O2 Ru P1 C17 -61.6(3)
C1 Ru P1 C17 136.9(3)
C5 Ru P1 C17 71.0(3)
C4 Ru P1 C17 39.6(3)
C3 Ru P1 C17 30.7(5)
C2 Ru P1 C17 132.1(8)
O1 Ru P1 C11 93.6(3)
C6 Ru P1 C11 -18.2(3)
O2 Ru P1 C11 171.8(3)
C1 Ru P1 C11 10.3(4)
C5 Ru P1 C11 -55.7(3)
C4 Ru P1 C11 -87.1(3)
C3 Ru P1 C11 -96.0(5)
C2 Ru P1 C11 5.4(8)
O1 Ru P1 C23 -22.1(3)
C6 Ru P1 C23 -133.9(3)
O2 Ru P1 C23 56.1(3)
C1 Ru P1 C23 -105.4(3)
C5 Ru P1 C23 -171.4(3)
C4 Ru P1 C23 157.2(3)
C3 Ru P1 C23 148.3(5)
C2 Ru P1 C23 -110.3(8)
O1 Ru O2 C26 -138.2(6)
C1 Ru O2 C26 -68.1(8)
C5 Ru O2 C26 57.5(6)
C4 Ru O2 C26 28.5(6)
C3 Ru O2 C26 -8.9(6)
C2 Ru O2 C26 -41.8(6)
P1 Ru O2 C26 142.7(5)
O1 Ru O2 C25 -0.6(4)
C1 Ru O2 C25 69.6(6)
C5 Ru O2 C25 -164.9(4)
C4 Ru O2 C25 166.1(4)
C3 Ru O2 C25 128.8(4)
C2 Ru O2 C25 95.8(5)
P1 Ru O2 C25 -79.6(4)
C6 Ru O1 C24 146.1(4)
O2 Ru O1 C24 -30.0(4)
C1 Ru O1 C24 178.8(4)
C5 Ru O1 C24 128.0(5)
C4 Ru O1 C24 -123.5(11)
C3 Ru O1 C24 -120.3(5)
C2 Ru O1 C24 -144.3(4)
P1 Ru O1 C24 53.8(4)
O1 Ru C1 C6 -126.0(5)
O2 Ru C1 C6 167.8(4)
C5 Ru C1 C6 27.9(4)
C4 Ru C1 C6 65.1(5)
C3 Ru C1 C6 100.5(5)
C2 Ru C1 C6 127.5(7)
P1 Ru C1 C6 -50.1(5)
O1 Ru C1 C2 106.5(5)
C6 Ru C1 C2 -127.5(7)
O2 Ru C1 C2 40.3(8)
C5 Ru C1 C2 -99.7(5)
C4 Ru C1 C2 -62.4(5)
C3 Ru C1 C2 -27.0(5)
P1 Ru C1 C2 -177.6(4)
O1 Ru C1 C7 -8.9(8)
C6 Ru C1 C7 117.0(10)
O2 Ru C1 C7 -75.2(10)
C5 Ru C1 C7 144.9(8)
C4 Ru C1 C7 -177.9(8)
C3 Ru C1 C7 -142.4(8)
C2 Ru C1 C7 -115.5(9)
P1 Ru C1 C7 66.9(8)
C6 C1 C2 C3 -5.2(10)
C7 C1 C2 C3 177.7(7)
Ru C1 C2 C3 52.0(6)
C6 C1 C2 Ru -57.1(5)
C7 C1 C2 Ru 125.7(7)
O1 Ru C2 C3 147.9(4)
C6 Ru C2 C3 -102.2(5)
O2 Ru C2 C3 67.3(5)
C1 Ru C2 C3 -134.3(7)
C5 Ru C2 C3 -64.9(5)
C4 Ru C2 C3 -27.2(5)
P1 Ru C2 C3 -127.8(7)
O1 Ru C2 C1 -77.8(5)
C6 Ru C2 C1 32.1(4)
O2 Ru C2 C1 -158.4(4)
C5 Ru C2 C1 69.4(5)
C4 Ru C2 C1 107.1(5)
C3 Ru C2 C1 134.3(7)
P1 Ru C2 C1 6.5(11)
C1 C2 C3 C4 0.7(11)
Ru C2 C3 C4 51.2(6)
C1 C2 C3 Ru -50.5(6)
O1 Ru C3 C2 -43.0(6)
C6 Ru C3 C2 66.8(5)
O2 Ru C3 C2 -123.0(5)
C1 Ru C3 C2 28.5(5)
C5 Ru C3 C2 104.5(5)
C4 Ru C3 C2 135.8(7)
P1 Ru C3 C2 149.2(4)
O1 Ru C3 C4 -178.8(4)
C6 Ru C3 C4 -69.1(5)
O2 Ru C3 C4 101.2(5)
C1 Ru C3 C4 -107.3(5)
C5 Ru C3 C4 -31.4(5)
C2 Ru C3 C4 -135.8(7)
P1 Ru C3 C4 13.4(8)
C2 C3 C4 C5 3.5(11)
Ru C3 C4 C5 55.7(6)
C2 C3 C4 C10 175.9(7)
Ru C3 C4 C10 -132.0(7)
C2 C3 C4 Ru -52.2(7)
O1 Ru C4 C3 4.0(14)
C6 Ru C4 C3 99.8(5)
O2 Ru C4 C3 -86.4(5)
C1 Ru C4 C3 62.7(5)
C5 Ru C4 C3 129.1(7)
C2 Ru C4 C3 26.3(5)
P1 Ru C4 C3 -173.1(4)
O1 Ru C4 C5 -125.1(10)
C6 Ru C4 C5 -29.4(4)
O2 Ru C4 C5 144.5(4)
C1 Ru C4 C5 -66.4(5)
C3 Ru C4 C5 -129.1(7)
C2 Ru C4 C5 -102.8(5)
P1 Ru C4 C5 57.8(5)
O1 Ru C4 C10 122.2(11)
C6 Ru C4 C10 -142.0(9)
O2 Ru C4 C10 31.8(8)
C1 Ru C4 C10 -179.1(8)
C5 Ru C4 C10 -112.6(10)
C3 Ru C4 C10 118.2(10)
C2 Ru C4 C10 144.5(9)
P1 Ru C4 C10 -54.8(8)
C3 C4 C5 C6 -3.1(10)
C10 C4 C5 C6 -175.7(6)
Ru C4 C5 C6 53.9(5)
C3 C4 C5 Ru -57.1(6)
C10 C4 C5 Ru 130.4(7)
O1 Ru C5 C6 28.0(6)
O2 Ru C5 C6 178.3(4)
C1 Ru C5 C6 -28.1(4)
C4 Ru C5 C6 -131.8(6)
C3 Ru C5 C6 -101.3(5)
C2 Ru C5 C6 -66.2(4)
P1 Ru C5 C6 98.0(4)
O1 Ru C5 C4 159.8(4)
C6 Ru C5 C4 131.8(6)
O2 Ru C5 C4 -49.8(5)
C1 Ru C5 C4 103.7(5)
C3 Ru C5 C4 30.5(5)
C2 Ru C5 C4 65.6(5)
P1 Ru C5 C4 -130.2(4)
C4 C5 C6 C1 -1.5(10)
Ru C5 C6 C1 53.0(6)
C4 C5 C6 Ru -54.5(6)
C2 C1 C6 C5 5.6(10)
C7 C1 C6 C5 -177.4(6)
Ru C1 C6 C5 -53.2(6)
C2 C1 C6 Ru 58.7(5)
C7 C1 C6 Ru -124.2(7)
O1 Ru C6 C5 -164.3(3)
C1 Ru C6 C5 134.4(7)
C4 Ru C6 C5 29.7(4)
C3 Ru C6 C5 66.9(4)
C2 Ru C6 C5 102.5(5)
P1 Ru C6 C5 -85.1(4)
O1 Ru C6 C1 61.2(5)
C5 Ru C6 C1 -134.4(7)
C4 Ru C6 C1 -104.8(5)
C3 Ru C6 C1 -67.6(5)
C2 Ru C6 C1 -32.0(5)
P1 Ru C6 C1 140.4(4)
C6 C1 C7 C9 25.0(11)
C2 C1 C7 C9 -158.0(8)
Ru C1 C7 C9 -65.5(10)
C6 C1 C7 C8 -102.6(10)
C2 C1 C7 C8 74.4(10)
Ru C1 C7 C8 166.9(7)
C17 P1 C11 C16 139.5(6)
C23 P1 C11 C16 25.2(6)
Ru P1 C11 C16 -86.5(6)
C17 P1 C11 C12 -48.9(6)
C23 P1 C11 C12 -163.2(5)
Ru P1 C11 C12 85.2(5)
C16 C11 C12 C13 -0.3(10)
P1 C11 C12 C13 -172.2(5)
C11 C12 C13 C14 0.5(11)
C12 C13 C14 C15 -1.4(12)
C13 C14 C15 C16 2.1(12)
C14 C15 C16 C11 -1.9(12)
C12 C11 C16 C15 0.9(11)
P1 C11 C16 C15 172.5(6)
C11 P1 C17 C22 148.8(6)
C23 P1 C17 C22 -96.2(6)
Ru P1 C17 C22 18.6(6)
C11 P1 C17 C18 -37.7(6)
C23 P1 C17 C18 77.3(6)
Ru P1 C17 C18 -167.9(4)
C22 C17 C18 C19 1.0(10)
P1 C17 C18 C19 -172.6(6)
C17 C18 C19 C20 -0.6(12)
C18 C19 C20 C21 0.3(12)
C19 C20 C21 C22 -0.3(12)
C18 C17 C22 C21 -1.1(10)
P1 C17 C22 C21 172.3(5)
C20 C21 C22 C17 0.7(11)
C17 P1 C23 C27 -11.9(6)
C11 P1 C23 C27 101.5(6)
Ru P1 C23 C27 -138.9(5)
C17 P1 C23 C24 121.5(4)
C11 P1 C23 C24 -125.1(5)
Ru P1 C23 C24 -5.5(5)
Ru O1 C24 C25 55.3(5)
Ru O1 C24 C23 -71.5(5)
C27 C23 C24 O1 176.0(6)
P1 C23 C24 O1 45.3(6)
C27 C23 C24 C25 57.3(8)
P1 C23 C24 C25 -73.3(6)
C26 O2 C25 C24 173.1(5)
Ru O2 C25 C24 29.6(6)
O1 C24 C25 O2 -55.5(6)
C23 C24 C25 O2 62.4(7)
C24 C23 C27 C28 -57.9(9)
P1 C23 C27 C28 69.8(8)
C24 C23 C27 C32 127.0(7)
P1 C23 C27 C32 -105.3(6)
C28 C27 C32 C31 1.1(11)
C23 C27 C32 C31 176.6(7)
C27 C32 C31 C30 0.1(12)
C32 C31 C30 C29 -0.4(13)
C31 C30 C29 C28 -0.5(13)
C32 C27 C28 C29 -1.9(10)
C23 C27 C28 C29 -177.1(7)
C30 C29 C28 C27 1.7(12)
C52 O4 C50 C51 176.3(8)
C50 O4 C52 C53 173.6(8)
F2B Sb1 F1A F1B -179(2)
F4B Sb1 F1A F1B 72.5(15)
F5A Sb1 F1A F1B -22.0(15)
F6A Sb1 F1A F1B 160.4(14)
F5B Sb1 F1A F1B -21.6(16)
F3A Sb1 F1A F1B -106.9(14)
F4A Sb1 F1A F1B 65.9(14)
F6B Sb1 F1A F1B 151.0(17)
F3B Sb1 F1A F1B -116.1(16)
F4B Sb1 F2A F2B 109(2)
F5A Sb1 F2A F2B -157(2)
F6A Sb1 F2A F2B 21(2)
F5B Sb1 F2A F2B -158(2)
F3A Sb1 F2A F2B -72(2)
F4A Sb1 F2A F2B 115(2)
F6B Sb1 F2A F2B 29(2)
F3B Sb1 F2A F2B -62(2)
F1B Sb1 F2A F2B -178(2)
F1A Sb1 F3A F3B -22.8(18)
F2B Sb1 F3A F3B 127(2)
F4B Sb1 F3A F3B 160(3)
F5A Sb1 F3A F3B -115.1(18)
F6A Sb1 F3A F3B 68.5(18)
F5B Sb1 F3A F3B -130.9(18)
F6B Sb1 F3A F3B 38.8(19)
F2A Sb1 F3A F3B 154.1(18)
F1B Sb1 F3A F3B -45.6(18)
F1A Sb1 F5A F5B 178(3)
F2B Sb1 F5A F5B -15(3)
F4B Sb1 F5A F5B 79(3)
F3A Sb1 F5A F5B -89(3)
F4A Sb1 F5A F5B 89(3)
F6B Sb1 F5A F5B 165(3)
F3B Sb1 F5A F5B -110(3)
F2A Sb1 F5A F5B -3(3)
F1B Sb1 F5A F5B 169(3)
F1A Sb1 F6A F6B -16.2(12)
F2B Sb1 F6A F6B 176.1(16)
F4B Sb1 F6A F6B 83.1(13)
F5B Sb1 F6A F6B 169.3(19)
F3A Sb1 F6A F6B -109.0(12)
F4A Sb1 F6A F6B 73.1(12)
F3B Sb1 F6A F6B -87.4(14)
F2A Sb1 F6A F6B 165.3(12)
F1B Sb1 F6A F6B -7.8(13)
F4B Sb1 F1B F1A -109.7(14)
F5A Sb1 F1B F1A 156.7(15)
F6A Sb1 F1B F1A -21.4(16)
F5B Sb1 F1B F1A 159.5(15)
F3A Sb1 F1B F1A 75.5(14)
F4A Sb1 F1B F1A -112.0(14)
F6B Sb1 F1B F1A -25.5(15)
F3B Sb1 F1B F1A 59.1(15)
F2A Sb1 F1B F1A 178.9(12)
F1A Sb1 F2B F2A 179.4(10)
F4B Sb1 F2B F2A -69.7(19)
F5A Sb1 F2B F2A 25(2)
F6A Sb1 F2B F2A -156(2)
F5B Sb1 F2B F2A 21(2)
F3A Sb1 F2B F2A 103.8(19)
F4A Sb1 F2B F2A -69(2)
F6B Sb1 F2B F2A -154.2(19)
F3B Sb1 F2B F2A 122(2)
F1A Sb1 F3B F3A 155.9(19)
F2B Sb1 F3B F3A -51.3(19)
F4B Sb1 F3B F3A -161(3)
F5A Sb1 F3B F3A 64.8(17)
F6A Sb1 F3B F3A -110.9(17)
F5B Sb1 F3B F3A 49.7(18)
F4A Sb1 F3B F3A 161.8(14)
F6B Sb1 F3B F3A -142.0(18)
F2A Sb1 F3B F3A -27.0(18)
F1B Sb1 F3B F3A 134.7(18)
F1A Sb1 F5B F5A -2(3)
F2B Sb1 F5B F5A 167(3)
F4B Sb1 F5B F5A -102(3)
F6A Sb1 F5B F5A 173(2)
F3A Sb1 F5B F5A 90(3)
F4A Sb1 F5B F5A -90(3)
F6B Sb1 F5B F5A -34(6)
F3B Sb1 F5B F5A 72(3)
F2A Sb1 F5B F5A 177(3)
F1B Sb1 F5B F5A -10(3)
F1A Sb1 F6B F6A 161.6(14)
F2B Sb1 F6B F6A -3.4(14)
F4B Sb1 F6B F6A -94.8(12)
F5A Sb1 F6B F6A 177.2(11)
F5B Sb1 F6B F6A -163(3)
F3A Sb1 F6B F6A 74.9(12)
F4A Sb1 F6B F6A -106.8(11)
F3B Sb1 F6B F6A 89.2(12)
F2A Sb1 F6B F6A -16.3(13)
F1B Sb1 F6B F6A 172.8(12)
C56 O5 C54 C55 -72.4(9)
C54 O5 C56 C57 -165.7(8)
